data_1536059
loop_
_publ_author_name
'Jansen, M.'
'Kastner, P.'
'Hoppe, R.'

_publ_section_title
;
 Zur Kenntnis der Systeme Li2 O/Co O und Li2 O/Zn O
;
_journal_name_full 'Zeitschrift fuer Anorganische und Allgemeine Chemie'
_journal_page_first 69
_journal_page_last 75
_journal_volume 414
_journal_year 1975
_chemical_formula_sum 'Co19.5 O48'
_chemical_name_systematic 'Li57 Co19.5 O48'
_space_group_IT_number 160
_symmetry_space_group_name_Hall 'R 3 -2"'
_symmetry_space_group_name_H-M 'R 3 m :H'
_cell_angle_alpha 90
_cell_angle_beta 90
_cell_angle_gamma 120
_cell_formula_units_Z 1
_cell_length_a 13.1
_cell_length_b 13.1
_cell_length_c 7.98
_cell_volume 1185.977
_citation_journal_id_ASTM ZAACAB
_cod_data_source_file Jansen_ZAACAB_1975_719.cif
_cod_data_source_block Co19.5O48
_cod_database_code 1536059

loop_
_symmetry_equiv_pos_as_xyz
x,y,z
-y,x-y,z
-x+y,-x,z
-y,-x,z
x,x-y,z
-x+y,y,z
x+2/3,y+1/3,z+1/3
-y+2/3,x-y+1/3,z+1/3
-x+y+2/3,-x+1/3,z+1/3
-y+2/3,-x+1/3,z+1/3
x+2/3,x-y+1/3,z+1/3
-x+y+2/3,y+1/3,z+1/3
x+1/3,y+2/3,z+2/3
-y+1/3,x-y+2/3,z+2/3
-x+y+1/3,-x+2/3,z+2/3
-y+1/3,-x+2/3,z+2/3
x+1/3,x-y+2/3,z+2/3
-x+y+1/3,y+2/3,z+2/3

loop_
_atom_site_label
_atom_site_type_symbol
_atom_site_fract_x
_atom_site_fract_y
_atom_site_fract_z
_atom_site_occupancy
_atom_site_U_iso_or_equiv
O1 O-2 0.25 0.247 0.036 1 0.0
O5 O-2 0 0 -0.003 1 0.0
O3 O-2 0.746 -0.746 0.002 1 0.0
Co2 Co+2 0.254 -0.254 0.757 1 0.0
O2 O-2 0.245 -0.245 0.022 1 0.0
Co1 Co+2 0 0 0.756 0.5 0.0
Co3 Co+2 0.504 -0.504 0.246 1 0.0
O4 O-2 0.505 -0.505 0.009 1 0.0
